data_7159283
loop_
_publ_author_name
'Bobrov, Pavel S.'
'Kirik, Sergei D.'
'Peterson, Ivan V.'
'Suboch, Georgii A.'

_publ_section_title
;
 Regioselective synthesis of novel nitroso-pyrazolylquinoxalines
 <i>via</i> HOAc-mediated cyclocondensation of
 2-hydroxyimino-1,3-diketones with hydrazinylquinoxalines.
;
_journal_issue 17
_journal_name_full 'Organic &amp; biomolecular chemistry'
_journal_page_first 3604
_journal_page_last 3614
_journal_paper_doi 10.1039/d3ob00356f
_journal_volume 21
_journal_year 2023
_chemical_formula_analytical 'C18 H13 N5 O2'
_chemical_formula_iupac 'C18 H13 N5 O2'
_chemical_formula_structural '(C8 N2 H4 O H) C4 H3 N3 O C6 H5'
_chemical_formula_sum 'C18 H13 N5 O2'
_chemical_formula_weight 331.33
_space_group_crystal_system monoclinic
_space_group_IT_number 14
_space_group_name_Hall '-P 2yab'
_space_group_name_H-M_alt 'P 1 21/a 1'
_symmetry_cell_setting monoclinic
_symmetry_Int_Tables_number 14
_symmetry_space_group_name_Hall '-P 2yab'
_symmetry_space_group_name_H-M 'P 1 21/a 1'
_audit_update_record
;
2022-12-07 deposited with the CCDC.	2023-04-10 downloaded from the CCDC.
;
_cell_angle_alpha 90.000000
_cell_angle_beta 111.748(8)
_cell_angle_gamma 90.000000
_cell_formula_units_Z 4
_cell_length_a 15.7306(9)
_cell_length_b 14.9839(8)
_cell_length_c 7.2686(5)
_cell_measurement_temperature 295
_cell_volume 1591.31(19)
_computing_cell_refinement 'DICVOL04 (Boultif, Louer, 2004)'
_computing_structure_refinement 'FULLPROF (Rodriguez-Carvajal, )'
_computing_structure_solution 'FOX (Favre-Nicolin, Cerny, 2002)'
_diffrn_ambient_temperature 295
_diffrn_detector_type PIXcel
_diffrn_measurement_device 'PANalytical X'Pert PRO'
_diffrn_measurement_method '\q/2\q scan'
_diffrn_radiation_monochromator graphite
_diffrn_radiation_type 'Cu K\a'
_diffrn_radiation_wavelength 1.54184
_exptl_absorpt_coefficient_mu 0.779
_exptl_crystal_density_diffrn 1.383
_exptl_crystal_density_meas ' '
_exptl_crystal_description sphere
_exptl_crystal_F_000 688
_exptl_crystal_size_rad 0.001
_pd_instr_location
;
 ?
 Structure And Spectroscopic Investigations Lab.
 Institute of Chem.& Chem. Tech.,
 660049,Krasnoyarsk,
 Russia
;
_pd_meas_2theta_range_inc 0.026000
_pd_meas_2theta_range_max 90.96700
_pd_meas_2theta_range_min 3.07900
_pd_meas_number_of_points 3688
_pd_meas_scan_method step
_pd_proc_2theta_range_inc 0.026000
_pd_proc_2theta_range_max 90.96700
_pd_proc_2theta_range_min 3.07900
_pd_proc_info_data_reduction none
_pd_proc_info_excluded_regions none
_pd_proc_ls_background_function 'linear interpolation between 30 points with refined heights'
_pd_proc_ls_pref_orient_corr 'March-Dollase correction'
_pd_proc_ls_profile_function 'Pearson VII'
_pd_proc_ls_prof_R_factor 7.6
_pd_proc_ls_prof_wR_expected 4.7
_pd_proc_ls_prof_wR_factor 9.5
_refine_ls_goodness_of_fit_all 2.02
_refine_ls_hydrogen_treatment mixed
_refine_ls_matrix_type userblock
_refine_ls_number_parameters 90
_refine_ls_number_restraints 20
_refine_ls_R_I_factor 7.6
_refine_ls_shift/su_max 0.1
_refine_ls_shift/su_mean 0.05
_refine_ls_weighting_scheme sigma
_cod_data_source_file d3ob00356f2.cif
_cod_data_source_block C18H13N5O2
_cod_depositor_comments
;
The following automatic conversions were performed:

data item '_space_group_crystal_system' value 'Monoclinic' was
changed to 'monoclinic' in accordance with the
/home/data/users/saulius/crontab/automatic-downloads/rss-feeds/RSC/lib/dictionaries/cif_core.dic
dictionary named 'cif_core.dic' version 2.4.2 last updated on
2011-04-26.

Automatic conversion script
Id: cif_fix_values 7556 2019-12-06 15:28:31Z antanas 

 Adding full bibliography for 7159283.cif.
;
_cod_original_cell_volume 1591.31
_cod_database_code 7159283
_icdd_density_calculated 1.383

loop_
_chemical_name_systematic
3-(3-methyl-4-nitroso-5-phenyl-1H-pyrazol-1-yl)quinoxalin-2-ol

loop_
_symmetry_equiv_pos_site_id
_symmetry_equiv_pos_as_xyz
1 x,y,z
2 1/2-x,1/2+y,-z
3 -x,-y,-z
4 1/2+x,1/2-y,z

loop_
_atom_site_label
_atom_site_type_symbol
_atom_site_fract_x
_atom_site_fract_y
_atom_site_fract_z
_atom_site_B_iso_or_equiv
_atom_site_occupancy
_atom_site_adp_type
C1 C 1.0809(7) 0.1599(8) 0.3555(8) 1.26 1.0000 Biso
C2 C 1.1361(9) 0.1015(7) 0.4859(8) 1.26 1.0000 Biso
C3 C 1.1129(9) 0.0736(8) 0.6350(6) 1.26 1.0000 Biso
C4 C 1.0319(8) 0.0981(9) 0.6488(9) 1.26 1.0000 Biso
C5 C 1.0007(7) 0.1789(8) 0.3704(8) 1.26 1.0000 Biso
N6 N 0.8914(8) 0.1745(8) 0.5349(7) 1.26 1.0000 Biso
C7 C 0.8642(9) 0.1518(6) 0.6887(8) 1.26 1.0000 Biso
C8 C 0.9228(8) 0.0949(9) 0.8175(9) 1.26 1.0000 Biso
N9 N 1.0008(8) 0.0710(8) 0.7902(8) 1.26 1.0000 Biso
N10 N 0.7921(6) 0.2593(7) 0.8471(8) 1.26 1.0000 Biso
N11 N 0.7801(9) 0.1887(8) 0.7245(6) 1.26 1.0000 Biso
C12 C 0.6933(6) 0.1571(9) 0.6401(9) 1.26 1.0000 Biso
C13 C 0.6556(8) 0.1986(8) 0.7572(8) 1.26 1.0000 Biso
C14 C 0.7117(7) 0.2626(8) 0.8715(7) 1.26 1.0000 Biso
N15 N 0.5667(9) 0.1694(6) 0.7532(8) 1.26 1.0000 Biso
C16 C 0.9728(8) 0.1548(8) 0.5186(7) 1.26 1.0000 Biso
O17 O 0.8953(7) 0.0654(8) 0.9484(8) 1.26 1.0000 Biso
C18 C 0.6563(8) 0.0800(6) 0.4898(7) 1.26 1.0000 Biso
C19 C 0.6506(9) 0.0996(9) 0.3004(8) 1.26 1.0000 Biso
C20 C 0.6209(8) 0.0321(8) 0.1690(8) 1.26 1.0000 Biso
C21 C 0.5918(8) -0.0474(7) 0.2161(7) 1.26 1.0000 Biso
C22 C 0.5978(6) -0.0609(8) 0.4073(7) 1.26 1.0000 Biso
C23 C 0.6326(9) 0.0011(9) 0.5550(9) 1.26 1.0000 Biso
O24 O 0.5342(8) 0.2034(8) 0.8671(6) 1.26 1.0000 Biso
C25 C 0.7040(7) 0.3301(8) 1.0232(8) 1.26 1.0000 Biso
H26 H 1.099(1) 0.189(6) 0.248(1) 1.26 1.0000 Biso
H27 H 1.195(1) 0.078(1) 0.471(1) 1.26 1.0000 Biso
H28 H 1.157(1) 0.032(1) 0.742(1) 1.26 1.0000 Biso
H29 H 0.955(1) 0.215(1) 0.257(1) 1.26 1.0000 Biso
H30 H 1.040(1) 0.028(1) 0.887(1) 1.26 1.0000 Biso
H31 H 0.667(1) 0.161(1) 0.268(1) 1.26 1.0000 Biso
H32 H 0.620(1) 0.041(1) 0.028(1) 1.26 1.0000 Biso
H33 H 0.565(1) -0.097(1) 0.113(1) 1.26 1.0000 Biso
H34 H 0.575(1) -0.119(1) 0.441(1) 1.26 1.0000 Biso
H35 H 0.640(1) -0.011(1) 0.699(1) 1.26 1.0000 Biso
H36 H 0.748(1) 0.378(1) 1.066(1) 1.26 1.0000 Biso
H37 H 0.640(1) 0.348(1) 0.998(1) 1.26 1.0000 Biso
H38 H 0.712(1) 0.297(1) 1.145(1) 1.26 1.0000 Biso

loop_
_atom_type_symbol
_atom_type_scat_Cromer_Mann_a1
_atom_type_scat_Cromer_Mann_b1
_atom_type_scat_Cromer_Mann_a2
_atom_type_scat_Cromer_Mann_b2
_atom_type_scat_Cromer_Mann_a3
_atom_type_scat_Cromer_Mann_b3
_atom_type_scat_Cromer_Mann_a4
_atom_type_scat_Cromer_Mann_b4
_atom_type_scat_Cromer_Mann_c
_atom_type_scat_dispersion_real
_atom_type_scat_dispersion_imag
_atom_type_scat_source
c 2.31000 20.84390 1.02000 10.20750 1.58860 0.56870 0.86500 51.65120 0.21560 0.01700 0.00900 International_Tables_for_Crystallography_Vol.C(1991)_Tables_6.1.1.4_and_6.1.1.5
n 12.21260 0.00570 3.13220 9.89330 2.01250 28.99750 1.16630 0.58260 -11.52900 0.02900 0.01800 International_Tables_for_Crystallography_Vol.C(1991)_Tables_6.1.1.4_and_6.1.1.5
h 0.49300 10.51090 0.32291 26.12570 0.14019 3.14236 0.04081 57.79970 0.00304 0.00000 0.00000 International_Tables_for_Crystallography_Vol.C(1991)_Tables_6.1.1.4_and_6.1.1.5

loop_
_geom_angle_atom_site_label_1
_geom_angle_atom_site_label_2
_geom_angle_atom_site_label_3
_geom_angle
_geom_angle_site_symmetry_1
_geom_angle_site_symmetry_2
_geom_angle_site_symmetry_3
_geom_angle_publ_flag
C13 N15 O24 119.8(1) . . . ?

loop_
_geom_bond_atom_site_label_1
_geom_bond_atom_site_label_2
_geom_bond_distance
_geom_bond_site_symmetry_1
_geom_bond_site_symmetry_2
_geom_bond_publ_flag
C1 C2 1.34(1) . . ?
C1 C5 1.33(1) . . ?
C1 H26 1.02(1) . . ?
C2 C3 1.33(1) . . ?
C2 H27 1.03(1) . . ?
C3 C4 1.36(1) . . ?
C3 H28 1.03(1) . . ?
C4 N9 1.35(1) . . ?
C4 C16 1.35(1) . . ?
C5 C16 1.35(1) . . ?
C5 H29 1.02(1) . . ?
N6 C7 1.37(1) . . ?
N6 C16 1.36(1) . . ?
C7 C8 1.34(1) . . ?
C7 N11 1.54(1) . . ?
C8 N9 1.36(1) . . ?
C8 O17 1.26(1) . . ?
N9 H30 0.98(1) . . ?
N10 N11 1.35(1) . . ?
N10 C14 1.34(1) . . ?
N11 C12 1.35(1) . . ?
C12 C13 1.35(1) . . ?
C12 C18 1.54(1) . . ?
C13 C14 1.35(1) . . ?
C13 N15 1.45(1) . . ?
C14 C25 1.54(1) . . ?
N15 O24 1.23(1) . . ?
C18 C19 1.38(1) . . ?
C18 C23 1.38(1) . . ?
C19 C20 1.35(1) . . ?
C19 H31 1.01(1) . . ?
C20 C21 1.36(1) . . ?
C20 H32 1.02(1) . . ?
C21 C22 1.37(1) . . ?
C21 H33 1.02(1) . . ?
C22 C23 1.37(1) . . ?
C22 H34 1.02(1) . . ?
C23 H35 1.02(1) . . ?
C25 H36 0.97(1) . . ?
C25 H37 0.99(1) . . ?
C25 H38 0.98(1) . . ?
N9 O17 2.86(1) . 3_757 ?
O17 N9 2.86(1) . 3_757 ?

loop_
_geom_torsion_atom_site_label_1
_geom_torsion_atom_site_label_2
_geom_torsion_atom_site_label_3
_geom_torsion_atom_site_label_4
_geom_torsion
_geom_torsion_site_symmetry_1
_geom_torsion_site_symmetry_2
_geom_torsion_site_symmetry_3
_geom_torsion_site_symmetry_4
_geom_torsion_publ_flag
C8 C7 N11 N10 82.3(13) . . . . ?
N11 C12 C18 C19 -73.6(15) . . . . ?
